data_7114774
loop_
_publ_author_name
'Blake, Alexander J.'
'Brooks, Neil R.'
'Champness, Neil R.'
'Crew, Marcello'
'Gregory, Duncan H.'
'Hubberstey, Peter'
'Schr\"oder, Martin'
'Deveson, Anne'
'Fenske, Dieter'
'Hanton, Lyall R.'

_publ_section_title
;
 Topological isomerism in coordination polymers
;
_journal_issue 16
_journal_name_full 'Chemical Communications'
_journal_page_first 1432
_journal_paper_doi 10.1039/b103612m
_journal_year 2001
_chemical_formula_moiety (CuI)(NC5H4C5H4N)(CH2Cl2)
_chemical_formula_sum 'C11 H10 Cl2 Cu I N2 S2'
_chemical_formula_weight 495.67
_chemical_name_common (CuI)bpds.CH2CL2
_chemical_name_systematic
; 
copperiodide bipyridyldisulfide dichloromethane solvate
;
_space_group_IT_number 2
_symmetry_cell_setting triclinic
_symmetry_space_group_name_Hall '-P 1'
_symmetry_space_group_name_H-M 'P -1'
_atom_sites_solution_hydrogens geom
_atom_sites_solution_primary direct
_atom_sites_solution_secondary difmap
_audit_creation_method SHELXL-97
_cell_angle_alpha 113.92(3)
_cell_angle_beta 97.23(3)
_cell_angle_gamma 92.21(3)
_cell_formula_units_Z 2
_cell_length_a 8.4250(17)
_cell_length_b 10.318(2)
_cell_length_c 10.670(2)
_cell_measurement_reflns_used 100
_cell_measurement_temperature 193(2)
_cell_measurement_theta_max 25.0
_cell_measurement_theta_min 6.0
_cell_volume 837.0(4)
_computing_cell_refinement 'STOE_IPDS software'
_computing_data_collection 'STOE_IPDS software'
_computing_data_reduction 'STOE_IPDS software'
_computing_molecular_graphics 'SHELXTL/PC (version 5.03)(Sheldrick, 1994)'
_computing_publication_material 'SHELXL-97 (Sheldrick, 1997)'
_computing_structure_refinement 'SHELXL-97 (Sheldrick, 1997)'
_computing_structure_solution 'SHELXS-97 (Sheldrick, 1990)'
_diffrn_ambient_temperature 193(2)
_diffrn_measured_fraction_theta_full 0.844
_diffrn_measured_fraction_theta_max 0.844
_diffrn_measurement_device_type STOE_IPDS
_diffrn_measurement_method 'area detector frames'
_diffrn_radiation_monochromator graphite
_diffrn_radiation_source 'fine-focus sealed tube'
_diffrn_radiation_type MoK\a
_diffrn_radiation_wavelength 0.71073
_diffrn_reflns_av_R_equivalents 0.0394
_diffrn_reflns_av_sigmaI/netI 0.0235
_diffrn_reflns_limit_h_max 11
_diffrn_reflns_limit_h_min -11
_diffrn_reflns_limit_k_max 13
_diffrn_reflns_limit_k_min -13
_diffrn_reflns_limit_l_max 12
_diffrn_reflns_limit_l_min -13
_diffrn_reflns_number 5359
_diffrn_reflns_theta_full 28.03
_diffrn_reflns_theta_max 28.03
_diffrn_reflns_theta_min 2.45
_diffrn_standards_decay_% none
_exptl_absorpt_coefficient_mu 3.704
_exptl_absorpt_correction_T_max 'not recorded'
_exptl_absorpt_correction_T_min 'not recorded'
_exptl_absorpt_correction_type numerical
_exptl_absorpt_process_details 'Habitus (W. Herrendorf, 1995)'
_exptl_crystal_colour 'pale yellow'
_exptl_crystal_density_diffrn 1.967
_exptl_crystal_density_method 'not measured'
_exptl_crystal_description block
_exptl_crystal_F_000 476
_exptl_crystal_size_max 0.30
_exptl_crystal_size_mid 0.28
_exptl_crystal_size_min 0.24
_refine_diff_density_max 1.387
_refine_diff_density_min -1.124
_refine_diff_density_rms 0.125
_refine_ls_extinction_method none
_refine_ls_goodness_of_fit_ref 1.063
_refine_ls_hydrogen_treatment 'riding model'
_refine_ls_matrix_type full
_refine_ls_number_parameters 172
_refine_ls_number_reflns 3415
_refine_ls_number_restraints 0
_refine_ls_restrained_S_all 1.063
_refine_ls_R_factor_all 0.0555
_refine_ls_R_factor_gt 0.0541
_refine_ls_shift/su_max 0.001
_refine_ls_shift/su_mean 0.000
_refine_ls_structure_factor_coef Fsqd
_refine_ls_weighting_details 'w=1/[\s^2^(Fo^2^)+(0.0876P)^2^+2.4288P] where P=(Fo^2^+2Fc^2^)/3'
_refine_ls_weighting_scheme calc
_refine_ls_wR_factor_gt 0.1483
_refine_ls_wR_factor_ref 0.1496
_reflns_number_gt 3255
_reflns_number_total 3415
_reflns_threshold_expression >2sigma(I)
_cod_data_source_file b103612m.txt
_cod_data_source_block ipyscu
_cod_depositor_comments
;
The following automatic conversions were performed:

'_symmetry_cell_setting' value 'Triclinic' changed to 'triclinic'
according to
/usr/data/users/saulius/automatic-downloads/retrospective/RSC/lib/dictionaries/cif_core.dic
dictionary named 'cif_core.dic' version 2.4.2 from 2011-04-26.

Automatic conversion script
Id: cif_fix_values 2281 2013-09-26 08:29:07Z andrius 

The following automatic conversions were performed:

'_refine_ls_weighting_scheme' value 'calc
w=1/[\s^2^(Fo^2^)+(0.0876P)^2^+2.4288P] where P=(Fo^2^+2Fc^2^)/3' was
changed to 'calc'. New tag '_refine_ls_weighting_details' was
created. The value of the new tag was set to
'w=1/[\s^2^(Fo^2^)+(0.0876P)^2^+2.4288P] where P=(Fo^2^+2Fc^2^)/3'.

Automatic conversion script
Id: cif_fix_values 3143 2015-03-26 13:38:13Z robertas 
;
_cod_original_cell_volume 837.0(3)
_cod_original_sg_symbol_H-M P-1
_cod_database_code 7114774

loop_
_symmetry_equiv_pos_as_xyz
'x, y, z'
'-x, -y, -z'

loop_
_atom_site_label
_atom_site_type_symbol
_atom_site_fract_x
_atom_site_fract_y
_atom_site_fract_z
_atom_site_U_iso_or_equiv
_atom_site_adp_type
_atom_site_occupancy
_atom_site_calc_flag
_atom_site_refinement_flags
I1 I 0.30807(4) 1.65061(3) 0.57235(4) 0.04196(18) Uani 1 d .
Cu1 Cu 0.38866(7) 1.38992(6) 0.44700(7) 0.03669(19) Uani 1 d .
S1 S 0.07133(15) 0.96267(12) 0.69510(13) 0.0357(3) Uani 1 d .
S2 S -0.07213(14) 1.07677(13) 0.83118(13) 0.0365(3) Uani 1 d .
N1 N 0.2989(5) 1.2652(4) 0.5376(5) 0.0357(8) Uani 1 d .
C1 C 0.3296(6) 1.1274(5) 0.4962(5) 0.0364(10) Uani 1 d .
H1A H 0.4016 1.0920 0.4310 0.044 Uiso 1 calc R
C2 C 0.2611(6) 1.0352(5) 0.5441(5) 0.0366(10) Uani 1 d .
H2A H 0.2861 0.9392 0.5127 0.044 Uiso 1 calc R
C3 C 0.1561(5) 1.0861(5) 0.6384(5) 0.0326(9) Uani 1 d .
C4 C 0.1211(7) 1.2272(5) 0.6815(6) 0.0402(11) Uani 1 d .
H4A H 0.0479 1.2644 0.7452 0.048 Uiso 1 calc R
C5 C 0.1963(7) 1.3118(5) 0.6287(6) 0.0420(11) Uani 1 d .
H5A H 0.1735 1.4084 0.6590 0.050 Uiso 1 calc R
N2 N 0.2518(5) 1.2988(4) 0.2509(4) 0.0367(8) Uani 1 d .
C6 C 0.0918(6) 1.3068(6) 0.2351(6) 0.0393(10) Uani 1 d .
H6A H 0.0451 1.3614 0.3144 0.047 Uiso 1 calc R
C7 C -0.0066(6) 1.2398(5) 0.1098(6) 0.0389(10) Uani 1 d .
H7A H -0.1191 1.2473 0.1030 0.047 Uiso 1 calc R
C8 C 0.0613(6) 1.1602(5) -0.0076(5) 0.0342(9) Uani 1 d .
C9 C 0.2240(6) 1.1494(6) 0.0064(5) 0.0389(10) Uani 1 d .
H9A H 0.2736 1.0953 -0.0713 0.047 Uiso 1 calc R
C10 C 0.3139(6) 1.2201(6) 0.1382(6) 0.0417(11) Uani 1 d .
H10A H 0.4262 1.2118 0.1484 0.050 Uiso 1 calc R
C1S C 0.3674(15) 0.6176(16) 0.1773(13) 0.109(4) Uani 1 d .
H1SA H 0.3410 0.6616 0.2726 0.131 Uiso 1 calc R
H1SB H 0.4436 0.5461 0.1747 0.131 Uiso 1 calc R
Cl1 Cl 0.1956(5) 0.5326(3) 0.0647(5) 0.1279(13) Uani 1 d .
Cl2 Cl 0.4573(5) 0.7428(6) 0.1428(7) 0.1617(19) Uani 1 d .

loop_
_atom_site_aniso_label
_atom_site_aniso_U_11
_atom_site_aniso_U_22
_atom_site_aniso_U_33
_atom_site_aniso_U_23
_atom_site_aniso_U_13
_atom_site_aniso_U_12
I1 0.0381(2) 0.0299(2) 0.0601(3) 0.01750(16) 0.01889(15) 0.00458(13)
Cu1 0.0391(3) 0.0313(3) 0.0414(4) 0.0156(2) 0.0116(2) -0.0020(2)
S1 0.0414(6) 0.0286(5) 0.0397(6) 0.0166(4) 0.0083(4) -0.0024(4)
S2 0.0333(5) 0.0385(6) 0.0422(6) 0.0213(5) 0.0078(4) -0.0021(4)
N1 0.0376(19) 0.0298(18) 0.044(2) 0.0183(16) 0.0127(16) -0.0008(15)
C1 0.036(2) 0.031(2) 0.044(3) 0.0167(19) 0.0122(18) 0.0025(17)
C2 0.036(2) 0.031(2) 0.044(3) 0.0165(19) 0.0089(18) 0.0011(17)
C3 0.034(2) 0.031(2) 0.035(2) 0.0164(17) 0.0048(16) -0.0048(16)
C4 0.049(3) 0.030(2) 0.046(3) 0.0162(19) 0.021(2) 0.0026(18)
C5 0.052(3) 0.029(2) 0.050(3) 0.019(2) 0.021(2) 0.0009(19)
N2 0.038(2) 0.0347(19) 0.037(2) 0.0131(16) 0.0105(15) -0.0017(15)
C6 0.042(2) 0.039(2) 0.040(2) 0.018(2) 0.0131(19) 0.0039(19)
C7 0.037(2) 0.039(2) 0.046(3) 0.020(2) 0.0139(19) 0.0034(18)
C8 0.036(2) 0.0293(19) 0.041(2) 0.0179(18) 0.0086(17) -0.0024(16)
C9 0.036(2) 0.041(2) 0.039(2) 0.015(2) 0.0116(18) 0.0013(18)
C10 0.031(2) 0.049(3) 0.043(3) 0.017(2) 0.0083(19) -0.0016(19)
C1S 0.094(7) 0.142(11) 0.095(7) 0.067(8) -0.019(6) -0.035(7)
Cl1 0.133(3) 0.0839(18) 0.159(3) 0.057(2) -0.021(2) -0.0219(18)
Cl2 0.102(2) 0.178(4) 0.209(5) 0.102(4) -0.019(3) -0.049(3)

loop_
_atom_type_symbol
_atom_type_description
_atom_type_scat_dispersion_real
_atom_type_scat_dispersion_imag
_atom_type_scat_source
C C 0.0033 0.0016 'International Tables Vol C Tables 4.2.6.8 and 6.1.1.4'
H H 0.0000 0.0000 'International Tables Vol C Tables 4.2.6.8 and 6.1.1.4'
N N 0.0061 0.0033 'International Tables Vol C Tables 4.2.6.8 and 6.1.1.4'
S S 0.1246 0.1234 'International Tables Vol C Tables 4.2.6.8 and 6.1.1.4'
Cu Cu 0.3201 1.2651 'International Tables Vol C Tables 4.2.6.8 and 6.1.1.4'
I I -0.4742 1.8119 'International Tables Vol C Tables 4.2.6.8 and 6.1.1.4'
Cl Cl 0.1484 0.1585 'International Tables Vol C Tables 4.2.6.8 and 6.1.1.4'

loop_
_geom_angle_atom_site_label_1
_geom_angle_atom_site_label_2
_geom_angle_atom_site_label_3
_geom_angle
_geom_angle_site_symmetry_1
_geom_angle_site_symmetry_3
_geom_angle_publ_flag
Cu1 I1 Cu1 60.47(4) 2_686 . y
N1 Cu1 N2 100.85(17) . . y
N1 Cu1 I1 108.85(12) . 2_686 y
N2 Cu1 I1 109.71(12) . 2_686 y
N1 Cu1 I1 108.80(12) . . y
N2 Cu1 I1 107.48(13) . . y
I1 Cu1 I1 119.53(4) 2_686 . y
N1 Cu1 Cu1 129.85(13) . 2_686 ?
N2 Cu1 Cu1 129.28(13) . 2_686 ?
I1 Cu1 Cu1 59.93(3) 2_686 2_686 ?
I1 Cu1 Cu1 59.60(3) . 2_686 ?
C3 S1 S2 104.42(17) . . ?
C8 S2 S1 103.85(17) 1_556 . ?
C5 N1 C1 117.0(4) . . ?
C5 N1 Cu1 121.9(3) . . ?
C1 N1 Cu1 120.7(3) . . ?
N1 C1 C2 123.3(5) . . ?
C3 C2 C1 118.5(4) . . ?
C2 C3 C4 119.3(4) . . ?
C2 C3 S1 116.4(4) . . ?
C4 C3 S1 124.3(4) . . ?
C5 C4 C3 118.1(5) . . ?
N1 C5 C4 123.7(5) . . ?
C10 N2 C6 117.2(4) . . ?
C10 N2 Cu1 122.2(4) . . ?
C6 N2 Cu1 120.3(3) . . ?
N2 C6 C7 123.0(5) . . ?
C6 C7 C8 118.9(5) . . ?
C9 C8 C7 119.1(5) . . ?
C9 C8 S2 123.8(4) . 1_554 ?
C7 C8 S2 117.1(4) . 1_554 ?
C8 C9 C10 117.8(5) . . ?
N2 C10 C9 124.0(5) . . ?
Cl2 C1S Cl1 113.7(7) . . ?

loop_
_geom_bond_atom_site_label_1
_geom_bond_atom_site_label_2
_geom_bond_distance
_geom_bond_site_symmetry_2
_geom_bond_publ_flag
I1 Cu1 2.6251(9) 2_686 y
I1 Cu1 2.6338(11) . y
Cu1 N1 2.069(4) . y
Cu1 N2 2.075(4) . y
Cu1 I1 2.6251(9) 2_686 ?
Cu1 Cu1 2.6482(16) 2_686 y
S1 C3 1.778(5) . ?
S1 S2 2.0299(19) . ?
S2 C8 1.789(5) 1_556 ?
N1 C5 1.337(7) . ?
N1 C1 1.353(6) . ?
C1 C2 1.388(7) . ?
C2 C3 1.379(7) . ?
C3 C4 1.394(7) . ?
C4 C5 1.388(7) . ?
N2 C10 1.334(7) . ?
N2 C6 1.347(7) . ?
C6 C7 1.371(8) . ?
C7 C8 1.398(7) . ?
C8 C9 1.374(7) . ?
C8 S2 1.789(5) 1_554 ?
C9 C10 1.393(7) . ?
C1S Cl2 1.660(13) . ?
C1S Cl1 1.709(11) . ?

loop_
_geom_torsion_atom_site_label_1
_geom_torsion_atom_site_label_2
_geom_torsion_atom_site_label_3
_geom_torsion_atom_site_label_4
_geom_torsion
_geom_torsion_site_symmetry_1
_geom_torsion_site_symmetry_4
_geom_torsion_publ_flag
Cu1 I1 Cu1 N1 125.81(14) 2_686 . ?
Cu1 I1 Cu1 N2 -125.79(13) 2_686 . ?
Cu1 I1 Cu1 I1 0.0 2_686 2_686 ?
C3 S1 S2 C8 -85.7(2) . 1_556 y
N2 Cu1 N1 C5 -103.3(4) . . ?
I1 Cu1 N1 C5 141.4(4) 2_686 . ?
I1 Cu1 N1 C5 9.6(5) . . ?
Cu1 Cu1 N1 C5 75.2(5) 2_686 . ?
N2 Cu1 N1 C1 70.1(4) . . ?
I1 Cu1 N1 C1 -45.3(4) 2_686 . ?
I1 Cu1 N1 C1 -177.1(4) . . ?
Cu1 Cu1 N1 C1 -111.4(4) 2_686 . ?
C5 N1 C1 C2 -0.4(8) . . ?
Cu1 N1 C1 C2 -174.1(4) . . ?
N1 C1 C2 C3 0.2(8) . . ?
C1 C2 C3 C4 0.5(7) . . ?
C1 C2 C3 S1 179.6(4) . . ?
S2 S1 C3 C2 179.6(3) . . ?
S2 S1 C3 C4 -1.4(5) . . ?
C2 C3 C4 C5 -1.0(8) . . ?
S1 C3 C4 C5 180.0(4) . . ?
C1 N1 C5 C4 -0.1(9) . . ?
Cu1 N1 C5 C4 173.5(5) . . ?
C3 C4 C5 N1 0.8(9) . . ?
N1 Cu1 N2 C10 -108.3(4) . . ?
I1 Cu1 N2 C10 6.4(4) 2_686 . ?
I1 Cu1 N2 C10 137.8(4) . . ?
Cu1 Cu1 N2 C10 73.1(5) 2_686 . ?
N1 Cu1 N2 C6 65.5(4) . . ?
I1 Cu1 N2 C6 -179.7(4) 2_686 . ?
I1 Cu1 N2 C6 -48.3(4) . . ?
Cu1 Cu1 N2 C6 -113.0(4) 2_686 . ?
C10 N2 C6 C7 -0.8(8) . . ?
Cu1 N2 C6 C7 -174.9(4) . . ?
N2 C6 C7 C8 -0.6(8) . . ?
C6 C7 C8 C9 1.2(8) . . ?
C6 C7 C8 S2 -179.2(4) . 1_554 ?
C7 C8 C9 C10 -0.6(8) . . ?
S2 C8 C9 C10 179.9(4) 1_554 . ?
C6 N2 C10 C9 1.5(8) . . ?
Cu1 N2 C10 C9 175.5(4) . . ?
C8 C9 C10 N2 -0.8(9) . . ?
